data_7101295
loop_
_publ_author_name
'Sylvia M. Draper'
'Christopher M. Fitchett'
'Daniel J. Gregg'

_publ_section_title
;
Intermolecular Interactions of Extended Aromatic Ligands:
The Synchrotron Molecular Structures of [Ru(bpy)2(N-HSB)].2PF6 and
[Ru(bpy)2(N-1/2HSB)].2PF6
;
_journal_issue 29
_journal_name_full 'Chemical Communications'
_journal_paper_doi 10.1039/b604131k
_journal_year 2006
_chemical_formula_moiety 'C74 H62 N8 Ru, F6 P, 0.5(F6 P), 0.5(F6 P)'
_chemical_formula_sum 'C74 H62 F12 N8 P2 Ru'
_chemical_formula_weight 1454.33
_space_group_crystal_system triclinic
_space_group_IT_number 2
_space_group_name_Hall '-P 1'
_space_group_name_H-M_alt 'P -1'
_atom_sites_solution_hydrogens geom
_atom_sites_solution_primary direct
_atom_sites_solution_secondary difmap
_audit_creation_method SHELXL-97
_cell_angle_alpha 87.348(4)
_cell_angle_beta 73.266(4)
_cell_angle_gamma 84.678(4)
_cell_formula_units_Z 2
_cell_length_a 11.6396(12)
_cell_length_b 16.9812(17)
_cell_length_c 18.4297(18)
_cell_measurement_temperature 150(2)
_cell_volume 3472.7(6)
_computing_cell_refinement 'Bruker SMART'
_computing_data_collection 'Bruker SMART'
_computing_data_reduction 'Bruker SAINT'
_computing_molecular_graphics 'Bruker SHELXTL'
_computing_publication_material 'Bruker SHELXTL'
_computing_structure_refinement 'SHELXL-97 (Sheldrick, 1997)'
_computing_structure_solution 'SHELXS-97 (Sheldrick, 1990)'
_diffrn_ambient_temperature 150(2)
_diffrn_measured_fraction_theta_full 0.990
_diffrn_measured_fraction_theta_max 0.990
_diffrn_measurement_device_type 'CCD area detector'
_diffrn_measurement_method 'omega scans'
_diffrn_radiation_monochromator nickel111
_diffrn_radiation_probe x-ray
_diffrn_radiation_type Synchrotron
_diffrn_radiation_wavelength 0.68870
_diffrn_reflns_av_R_equivalents 0.0846
_diffrn_reflns_av_sigmaI/netI 0.1126
_diffrn_reflns_limit_h_max 12
_diffrn_reflns_limit_h_min -12
_diffrn_reflns_limit_k_max 17
_diffrn_reflns_limit_k_min -17
_diffrn_reflns_limit_l_max 19
_diffrn_reflns_limit_l_min -19
_diffrn_reflns_number 19499
_diffrn_reflns_theta_full 21.08
_diffrn_reflns_theta_max 21.08
_diffrn_reflns_theta_min 2.21
_diffrn_source synchrotron
_diffrn_source_type 'SRS Station 9.8'
_exptl_absorpt_coefficient_mu 0.353
_exptl_absorpt_correction_T_max 0.9965
_exptl_absorpt_correction_T_min 0.5987
_exptl_absorpt_correction_type multi-scan
_exptl_absorpt_process_details 'blessing, Acta Cryst. 199(A51) 33-38'
_exptl_crystal_colour red
_exptl_crystal_density_diffrn 1.391
_exptl_crystal_density_method 'not measured'
_exptl_crystal_description lath
_exptl_crystal_F_000 1488
_exptl_crystal_size_max 0.34
_exptl_crystal_size_mid 0.04
_exptl_crystal_size_min 0.01
_refine_diff_density_max 1.215
_refine_diff_density_min -0.654
_refine_diff_density_rms 0.098
_refine_ls_extinction_method none
_refine_ls_goodness_of_fit_ref 1.038
_refine_ls_hydrogen_treatment constr
_refine_ls_matrix_type full
_refine_ls_number_parameters 937
_refine_ls_number_reflns 8218
_refine_ls_number_restraints 213
_refine_ls_restrained_S_all 1.070
_refine_ls_R_factor_all 0.1426
_refine_ls_R_factor_gt 0.0881
_refine_ls_shift/su_max 0.002
_refine_ls_shift/su_mean 0.000
_refine_ls_structure_factor_coef Fsqd
_refine_ls_weighting_details 'calc w=1/[\s^2^(Fo^2^)+(0.1789P)^2^+0.0000P] where P=(Fo^2^+2Fc^2^)/3'
_refine_ls_weighting_scheme calc
_refine_ls_wR_factor_gt 0.2398
_refine_ls_wR_factor_ref 0.2759
_reflns_number_gt 4914
_reflns_number_total 8218
_reflns_threshold_expression >2sigma(I)
_cod_data_source_file b604131k.txt
_cod_depositor_comments
;
 Updating space group information.

 Antanas Vaitkus,
 2018-06-07
;
_cod_database_code 7101295

loop_
_space_group_symop_id
_space_group_symop_operation_xyz
1 x,y,z
2 -x,-y,-z

loop_
_atom_site_label
_atom_site_type_symbol
_atom_site_fract_x
_atom_site_fract_y
_atom_site_fract_z
_atom_site_U_iso_or_equiv
_atom_site_adp_type
_atom_site_occupancy
_atom_site_symmetry_multiplicity
_atom_site_calc_flag
_atom_site_refinement_flags
Ru1 Ru 0.67209(8) 0.23285(5) 0.52987(5) 0.0560(4) Uani 1 1 d .
N1 N 0.6970(7) 0.0133(5) 0.6628(5) 0.053(2) Uani 1 1 d .
C2 C 0.7180(9) 0.0672(6) 0.6062(6) 0.055(3) Uani 1 1 d .
H2A H 0.7846 0.0557 0.5631 0.066 Uiso 1 1 calc R
N3 N 0.6501(7) 0.1380(4) 0.6059(4) 0.050(2) Uani 1 1 d .
C4 C 0.5549(9) 0.1501(5) 0.6673(5) 0.045(2) Uani 1 1 d .
C5 C 0.4790(9) 0.2203(5) 0.6680(5) 0.047(2) Uani 1 1 d .
N6 N 0.5101(7) 0.2706(4) 0.6057(4) 0.053(2) Uani 1 1 d .
C7 C 0.4280(11) 0.3342(6) 0.6085(6) 0.060(3) Uani 1 1 d .
H7A H 0.4437 0.3688 0.5654 0.073 Uiso 1 1 calc R
N8 N 0.3314(8) 0.3533(5) 0.6626(5) 0.058(2) Uani 1 1 d .
C9 C 0.3034(9) 0.3063(5) 0.7248(6) 0.048(2) Uani 1 1 d .
C10 C 0.3792(9) 0.2358(5) 0.7295(5) 0.044(2) Uani 1 1 d .
C11 C 0.3513(8) 0.1839(5) 0.7924(5) 0.043(2) Uani 1 1 d .
C12 C 0.4266(8) 0.1138(5) 0.7914(5) 0.040(2) Uani 1 1 d .
C13 C 0.5281(8) 0.0975(5) 0.7283(5) 0.043(2) Uani 1 1 d .
C14 C 0.6056(9) 0.0277(5) 0.7244(6) 0.047(2) Uani 1 1 d .
C15 C 0.5810(8) -0.0280(5) 0.7891(5) 0.042(2) Uani 1 1 d .
C16 C 0.6554(9) -0.0965(5) 0.7882(6) 0.049(2) Uani 1 1 d .
H16A H 0.7232 -0.1068 0.7455 0.058 Uiso 1 1 calc R
C17 C 0.6328(8) -0.1508(5) 0.8488(6) 0.046(2) Uani 1 1 d .
C18 C 0.5357(9) -0.1334(6) 0.9094(6) 0.051(3) Uani 1 1 d .
H18A H 0.5211 -0.1700 0.9510 0.062 Uiso 1 1 calc R
C19 C 0.4549(9) -0.0646(5) 0.9150(5) 0.049(2) Uani 1 1 d .
C20 C 0.4796(8) -0.0111(5) 0.8518(6) 0.044(2) Uani 1 1 d .
C21 C 0.3993(8) 0.0601(5) 0.8542(5) 0.042(2) Uani 1 1 d .
C22 C 0.2998(8) 0.0741(5) 0.9134(5) 0.042(2) Uani 1 1 d .
C23 C 0.2191(9) 0.1453(5) 0.9155(5) 0.047(2) Uani 1 1 d .
C24 C 0.2499(9) 0.2002(5) 0.8533(5) 0.043(2) Uani 1 1 d .
C25 C 0.1754(8) 0.2730(5) 0.8529(5) 0.044(2) Uani 1 1 d .
C26 C 0.2012(9) 0.3252(5) 0.7901(6) 0.050(3) Uani 1 1 d .
C27 C 0.1296(9) 0.3972(5) 0.7908(6) 0.053(3) Uani 1 1 d .
H27A H 0.1480 0.4325 0.7483 0.064 Uiso 1 1 calc R
C28 C 0.0327(9) 0.4166(6) 0.8532(6) 0.054(3) Uani 1 1 d .
C29 C 0.0077(9) 0.3634(6) 0.9146(6) 0.054(3) Uani 1 1 d .
H29A H -0.0582 0.3767 0.9576 0.065 Uiso 1 1 calc R
C30 C 0.0754(9) 0.2918(5) 0.9153(6) 0.048(2) Uani 1 1 d .
C31 C 0.0398(8) 0.2336(5) 0.9788(5) 0.045(2) Uani 1 1 d .
C32 C 0.1144(9) 0.1600(5) 0.9765(5) 0.045(2) Uani 1 1 d .
C33 C 0.0813(9) 0.1031(6) 1.0354(6) 0.052(3) Uani 1 1 d .
C34 C 0.1603(9) 0.0312(6) 1.0350(6) 0.052(3) Uani 1 1 d .
C35 C 0.2672(9) 0.0189(5) 0.9761(6) 0.049(2) Uani 1 1 d .
C36 C 0.3471(9) -0.0506(6) 0.9774(6) 0.053(3) Uani 1 1 d .
C37 C 0.3145(10) -0.1042(6) 1.0386(6) 0.061(3) Uani 1 1 d .
H37A H 0.3687 -0.1490 1.0409 0.073 Uiso 1 1 calc R
C38 C 0.2082(10) -0.0952(6) 1.0954(6) 0.062(3) Uani 1 1 d .
C39 C 0.1311(10) -0.0274(6) 1.0935(6) 0.066(3) Uani 1 1 d .
H39A H 0.0572 -0.0203 1.1324 0.080 Uiso 1 1 calc R
C40 C -0.0237(10) 0.1200(6) 1.0940(6) 0.060(3) Uani 1 1 d .
H40A H -0.0467 0.0817 1.1336 0.072 Uiso 1 1 calc R
C41 C -0.0959(9) 0.1898(6) 1.0970(6) 0.053(3) Uani 1 1 d .
C42 C -0.0609(9) 0.2457(6) 1.0394(6) 0.050(3) Uani 1 1 d .
H42A H -0.1088 0.2945 1.0419 0.061 Uiso 1 1 calc R
C43 C -0.0411(10) 0.4953(6) 0.8540(7) 0.067(3) Uani 1 1 d U
C44 C -0.0311(18) 0.5296(10) 0.7769(9) 0.154(6) Uani 1 1 d U
H44A H -0.0806 0.5800 0.7810 0.231 Uiso 1 1 calc R
H44B H -0.0592 0.4929 0.7475 0.231 Uiso 1 1 calc R
H44C H 0.0531 0.5385 0.7514 0.231 Uiso 1 1 calc R
C45 C -0.0004(18) 0.5530(9) 0.8969(11) 0.156(6) Uani 1 1 d U
H45A H -0.0486 0.6037 0.8978 0.235 Uiso 1 1 calc R
H45B H 0.0846 0.5606 0.8725 0.235 Uiso 1 1 calc R
H45C H -0.0103 0.5331 0.9490 0.235 Uiso 1 1 calc R
C46 C -0.1721(14) 0.4857(11) 0.8802(14) 0.175(7) Uani 1 1 d U
H46A H -0.2170 0.5375 0.8802 0.263 Uiso 1 1 calc R
H46B H -0.1930 0.4628 0.9317 0.263 Uiso 1 1 calc R
H46C H -0.1929 0.4506 0.8461 0.263 Uiso 1 1 calc R
C47 C -0.2077(9) 0.2065(7) 1.1646(6) 0.064(3) Uani 1 1 d .
C48 C -0.3053(12) 0.2597(9) 1.1403(9) 0.117(5) Uani 1 1 d U
H48A H -0.3757 0.2695 1.1843 0.175 Uiso 1 1 calc R
H48B H -0.3288 0.2333 1.1013 0.175 Uiso 1 1 calc R
H48C H -0.2734 0.3101 1.1199 0.175 Uiso 1 1 calc R
C49 C -0.1710(13) 0.2410(10) 1.2272(8) 0.123(6) Uani 1 1 d U
H49A H -0.1087 0.2050 1.2403 0.185 Uiso 1 1 calc R
H49B H -0.2411 0.2481 1.2718 0.185 Uiso 1 1 calc R
H49C H -0.1392 0.2923 1.2105 0.185 Uiso 1 1 calc R
C50 C -0.2624(11) 0.1297(8) 1.1973(8) 0.092(4) Uani 1 1 d U
H50A H -0.2027 0.0946 1.2138 0.138 Uiso 1 1 calc R
H50B H -0.2868 0.1037 1.1583 0.138 Uiso 1 1 calc R
H50C H -0.3330 0.1415 1.2407 0.138 Uiso 1 1 calc R
C51 C 0.1725(12) -0.1586(8) 1.1580(6) 0.082(4) Uani 1 1 d .
C52 C 0.0418(14) -0.1606(10) 1.1902(9) 0.124(6) Uani 1 1 d U
H52A H 0.0079 -0.1104 1.2150 0.186 Uiso 1 1 calc R
H52B H 0.0250 -0.2042 1.2274 0.186 Uiso 1 1 calc R
H52C H 0.0053 -0.1684 1.1496 0.186 Uiso 1 1 calc R
C53 C 0.2416(18) -0.1538(12) 1.2093(10) 0.168(8) Uani 1 1 d U
H53A H 0.2266 -0.1009 1.2310 0.253 Uiso 1 1 calc R
H53B H 0.3273 -0.1636 1.1824 0.253 Uiso 1 1 calc R
H53C H 0.2188 -0.1935 1.2500 0.253 Uiso 1 1 calc R
C54 C 0.2020(17) -0.2414(10) 1.1252(10) 0.133(6) Uani 1 1 d U
H54A H 0.1803 -0.2809 1.1662 0.199 Uiso 1 1 calc R
H54B H 0.2884 -0.2492 1.0994 0.199 Uiso 1 1 calc R
H54C H 0.1564 -0.2471 1.0889 0.199 Uiso 1 1 calc R
C55 C 0.7094(9) -0.2284(6) 0.8463(6) 0.056(3) Uani 1 1 d .
C56 C 0.6612(12) -0.2865(8) 0.8086(9) 0.108(5) Uani 1 1 d U
H56A H 0.7100 -0.3371 0.8060 0.162 Uiso 1 1 calc R
H56B H 0.6637 -0.2673 0.7573 0.162 Uiso 1 1 calc R
H56C H 0.5778 -0.2938 0.8375 0.162 Uiso 1 1 calc R
C57 C 0.7118(15) -0.2599(9) 0.9247(8) 0.121(5) Uani 1 1 d U
H57A H 0.7623 -0.3099 0.9197 0.181 Uiso 1 1 calc R
H57B H 0.6297 -0.2687 0.9552 0.181 Uiso 1 1 calc R
H57C H 0.7447 -0.2213 0.9495 0.181 Uiso 1 1 calc R
C58 C 0.8410(12) -0.2172(9) 0.8066(10) 0.132(6) Uani 1 1 d U
H58A H 0.8889 -0.2681 0.8050 0.197 Uiso 1 1 calc R
H58B H 0.8699 -0.1793 0.8343 0.197 Uiso 1 1 calc R
H58C H 0.8491 -0.1972 0.7548 0.197 Uiso 1 1 calc R
N59 N 0.6724(8) 0.3288(5) 0.4585(5) 0.061(2) Uani 1 1 d .
C60 C 0.6008(11) 0.3266(6) 0.4120(6) 0.064(3) Uani 1 1 d .
C61 C 0.5886(12) 0.3916(7) 0.3640(7) 0.083(4) Uani 1 1 d .
H61A H 0.5387 0.3902 0.3315 0.099 Uiso 1 1 calc R
C62 C 0.6491(15) 0.4568(7) 0.3644(7) 0.090(4) Uani 1 1 d .
H62A H 0.6405 0.5008 0.3321 0.109 Uiso 1 1 calc R
C63 C 0.7206(13) 0.4595(7) 0.4100(7) 0.078(4) Uani 1 1 d .
H63A H 0.7631 0.5047 0.4094 0.094 Uiso 1 1 calc R
C64 C 0.7316(11) 0.3951(6) 0.4581(6) 0.071(3) Uani 1 1 d .
H64A H 0.7808 0.3972 0.4910 0.085 Uiso 1 1 calc R
N65 N 0.5773(7) 0.1955(5) 0.4611(4) 0.055(2) Uani 1 1 d .
C66 C 0.5455(10) 0.2521(6) 0.4135(6) 0.059(3) Uani 1 1 d .
C67 C 0.4737(11) 0.2372(7) 0.3697(7) 0.076(3) Uani 1 1 d .
H67A H 0.4505 0.2782 0.3387 0.091 Uiso 1 1 calc R
C68 C 0.4352(11) 0.1640(8) 0.3703(7) 0.077(3) Uani 1 1 d .
H68A H 0.3840 0.1533 0.3406 0.092 Uiso 1 1 calc R
C69 C 0.4728(11) 0.1053(7) 0.4154(6) 0.074(3) Uani 1 1 d .
H69A H 0.4500 0.0529 0.4158 0.089 Uiso 1 1 calc R
C70 C 0.5419(10) 0.1234(6) 0.4586(6) 0.061(3) Uani 1 1 d .
H70A H 0.5669 0.0825 0.4891 0.073 Uiso 1 1 calc R
N71 N 0.8391(8) 0.1868(5) 0.4697(5) 0.057(2) Uani 1 1 d .
C72 C 0.9301(11) 0.2002(6) 0.5000(6) 0.061(3) Uani 1 1 d .
C73 C 1.0461(11) 0.1657(7) 0.4704(7) 0.071(3) Uani 1 1 d .
H73A H 1.1084 0.1770 0.4912 0.085 Uiso 1 1 calc R
C74 C 1.0701(12) 0.1158(8) 0.4113(8) 0.079(4) Uani 1 1 d .
H74A H 1.1490 0.0910 0.3915 0.095 Uiso 1 1 calc R
C75 C 0.9796(12) 0.1008(7) 0.3798(7) 0.080(4) Uani 1 1 d .
H75A H 0.9958 0.0666 0.3381 0.095 Uiso 1 1 calc R
C76 C 0.8640(10) 0.1375(6) 0.4109(6) 0.063(3) Uani 1 1 d .
H76A H 0.8013 0.1273 0.3899 0.075 Uiso 1 1 calc R
N77 N 0.7765(8) 0.2773(5) 0.5889(5) 0.054(2) Uani 1 1 d .
C78 C 0.8948(11) 0.2531(6) 0.5648(6) 0.062(3) Uani 1 1 d .
C79 C 0.9773(12) 0.2793(8) 0.6001(8) 0.082(4) Uani 1 1 d .
H79A H 1.0605 0.2619 0.5839 0.099 Uiso 1 1 calc R
C80 C 0.9314(17) 0.3314(8) 0.6591(8) 0.090(4) Uani 1 1 d .
H80A H 0.9841 0.3506 0.6838 0.107 Uiso 1 1 calc R
C81 C 0.8155(14) 0.3548(7) 0.6813(7) 0.079(4) Uani 1 1 d .
H81A H 0.7853 0.3908 0.7217 0.094 Uiso 1 1 calc R
C82 C 0.7398(12) 0.3274(6) 0.6466(6) 0.070(3) Uani 1 1 d .
H82A H 0.6566 0.3446 0.6640 0.084 Uiso 1 1 calc R
P10 P 0.7661(3) 0.91805(18) 0.38157(17) 0.0661(9) Uani 1 1 d D
F11 F 0.7426(6) 0.8388(3) 0.4320(4) 0.090(2) Uani 1 1 d D
F12 F 0.9034(5) 0.9074(4) 0.3792(4) 0.0809(19) Uani 1 1 d D
F13 F 0.7362(6) 0.9678(3) 0.4571(3) 0.0774(18) Uani 1 1 d D
F14 F 0.6267(6) 0.9300(4) 0.3860(4) 0.097(2) Uani 1 1 d D
F15 F 0.7918(7) 0.8716(5) 0.3068(4) 0.120(3) Uani 1 1 d D
F16 F 0.7876(7) 0.9969(4) 0.3328(4) 0.103(2) Uani 1 1 d D
P20 P 0.5222(10) 0.5270(7) 0.1782(7) 0.182(7) Uani 0.50 1 d PD
F21 F 0.545(2) 0.4821(14) 0.1000(9) 0.281(17) Uani 0.50 1 d PDU
F22 F 0.4694(19) 0.4527(12) 0.2235(11) 0.244(15) Uani 0.50 1 d PDU
F23 F 0.6547(13) 0.4968(12) 0.1809(12) 0.209(11) Uani 0.50 1 d PDU
F24 F 0.581(2) 0.6031(12) 0.1312(15) 0.36(2) Uani 0.50 1 d PDU
F25 F 0.3967(16) 0.5640(15) 0.1738(14) 0.308(19) Uani 0.50 1 d PDU
F26 F 0.5022(18) 0.5727(13) 0.2534(12) 0.263(16) Uani 0.50 1 d PDU
P30 P 0.8196(9) 0.5774(4) 0.5746(5) 0.120(3) Uani 0.50 1 d PD
F31 F 0.7559(17) 0.6305(8) 0.5203(9) 0.171(9) Uani 0.50 1 d PDU
F32 F 0.9079(16) 0.5361(12) 0.5046(10) 0.32(2) Uani 0.50 1 d PDU
F33 F 0.7253(16) 0.5124(9) 0.5824(13) 0.279(18) Uani 0.50 1 d PDU
F34 F 0.7220(16) 0.6170(13) 0.6477(8) 0.272(16) Uani 0.50 1 d PDU
F35 F 0.9035(16) 0.6427(8) 0.5767(10) 0.225(13) Uani 0.50 1 d PDU
F36 F 0.8776(18) 0.5259(11) 0.6299(12) 0.253(15) Uani 0.50 1 d PDU

loop_
_atom_site_aniso_label
_atom_site_aniso_U_11
_atom_site_aniso_U_22
_atom_site_aniso_U_33
_atom_site_aniso_U_23
_atom_site_aniso_U_13
_atom_site_aniso_U_12
Ru1 0.0671(7) 0.0363(5) 0.0605(6) 0.0024(4) -0.0137(4) 0.0005(4)
N1 0.056(6) 0.048(5) 0.049(5) 0.001(4) -0.009(5) 0.001(4)
C2 0.056(7) 0.046(6) 0.060(7) 0.001(5) -0.013(5) -0.005(5)
N3 0.056(5) 0.039(5) 0.054(5) -0.001(4) -0.014(5) -0.001(4)
C4 0.051(6) 0.028(5) 0.055(6) -0.005(5) -0.013(5) -0.005(5)
C5 0.066(7) 0.031(5) 0.049(6) 0.002(5) -0.022(6) -0.011(5)
N6 0.063(6) 0.032(4) 0.059(5) 0.004(4) -0.013(4) 0.002(4)
C7 0.074(8) 0.039(6) 0.065(7) 0.010(5) -0.019(7) 0.002(6)
N8 0.073(7) 0.038(5) 0.061(6) 0.006(4) -0.020(5) 0.002(4)
C9 0.054(6) 0.034(5) 0.058(7) 0.000(5) -0.021(5) -0.001(5)
C10 0.049(6) 0.033(5) 0.052(6) -0.001(5) -0.018(5) -0.005(4)
C11 0.045(6) 0.037(5) 0.047(6) 0.003(5) -0.017(5) -0.006(5)
C12 0.040(6) 0.030(5) 0.054(6) 0.002(4) -0.019(5) -0.003(4)
C13 0.046(6) 0.033(5) 0.052(6) -0.001(5) -0.018(5) -0.005(4)
C14 0.056(7) 0.035(6) 0.056(7) -0.003(5) -0.024(6) -0.003(5)
C15 0.048(6) 0.031(5) 0.048(6) 0.007(4) -0.017(5) -0.001(5)
C16 0.046(6) 0.038(6) 0.064(7) -0.003(5) -0.020(5) -0.002(5)
C17 0.037(6) 0.043(6) 0.062(7) -0.001(5) -0.020(5) 0.002(4)
C18 0.057(7) 0.042(6) 0.063(7) 0.012(5) -0.031(6) -0.007(5)
C19 0.053(7) 0.045(6) 0.054(6) 0.002(5) -0.024(5) -0.004(5)
C20 0.042(6) 0.035(5) 0.064(7) 0.000(5) -0.026(5) -0.007(4)
C21 0.044(6) 0.034(5) 0.054(6) 0.002(4) -0.023(5) 0.000(4)
C22 0.043(6) 0.037(5) 0.047(6) 0.003(4) -0.017(5) -0.002(4)
C23 0.055(7) 0.039(6) 0.052(6) 0.001(5) -0.023(5) -0.007(5)
C24 0.051(6) 0.035(5) 0.051(6) 0.003(5) -0.024(5) -0.008(5)
C25 0.043(6) 0.027(5) 0.063(7) -0.006(5) -0.020(5) 0.004(4)
C26 0.058(7) 0.039(6) 0.060(7) 0.002(5) -0.027(6) -0.011(5)
C27 0.051(7) 0.039(6) 0.072(7) -0.001(5) -0.022(6) 0.000(5)
C28 0.053(7) 0.038(6) 0.077(8) -0.008(5) -0.030(6) 0.002(5)
C29 0.050(6) 0.045(6) 0.071(7) -0.006(5) -0.023(5) -0.001(5)
C30 0.055(7) 0.034(6) 0.063(7) -0.004(5) -0.029(6) -0.003(5)
C31 0.043(6) 0.043(6) 0.054(6) 0.001(5) -0.019(5) -0.008(5)
C32 0.052(6) 0.036(5) 0.051(6) -0.006(5) -0.020(5) -0.002(5)
C33 0.047(7) 0.050(6) 0.060(7) 0.001(5) -0.018(6) -0.007(5)
C34 0.056(7) 0.045(6) 0.059(7) 0.005(5) -0.022(6) -0.006(5)
C35 0.050(6) 0.045(6) 0.055(6) 0.007(5) -0.022(5) -0.007(5)
C36 0.054(7) 0.044(6) 0.062(7) 0.003(5) -0.022(6) 0.004(5)
C37 0.064(8) 0.054(7) 0.065(7) 0.013(6) -0.023(6) 0.009(5)
C38 0.055(7) 0.069(8) 0.058(7) 0.016(6) -0.012(6) -0.004(6)
C39 0.059(7) 0.064(7) 0.066(7) 0.013(6) -0.007(6) 0.006(6)
C40 0.064(8) 0.054(7) 0.061(7) 0.010(5) -0.019(6) -0.007(6)
C41 0.043(6) 0.058(7) 0.064(7) -0.011(6) -0.023(5) -0.004(5)
C42 0.046(6) 0.053(6) 0.058(7) -0.002(5) -0.024(6) -0.007(5)
C43 0.074(7) 0.036(6) 0.085(7) -0.004(5) -0.016(6) 0.014(5)
C44 0.197(13) 0.136(12) 0.109(8) 0.002(8) -0.047(9) 0.099(10)
C45 0.217(14) 0.070(9) 0.228(14) -0.054(10) -0.148(13) 0.053(9)
C46 0.082(8) 0.127(12) 0.294(17) 0.047(12) -0.037(10) 0.028(8)
C47 0.050(7) 0.077(8) 0.068(7) 0.004(6) -0.023(6) -0.011(6)
C48 0.076(9) 0.127(11) 0.122(10) 0.050(9) -0.007(8) 0.025(8)
C49 0.096(10) 0.162(13) 0.113(10) -0.066(10) -0.019(8) -0.022(9)
C50 0.062(8) 0.084(9) 0.113(10) 0.009(7) 0.002(7) -0.005(7)
C51 0.084(9) 0.085(9) 0.059(7) 0.023(7) -0.007(7) 0.034(7)
C52 0.114(12) 0.130(12) 0.139(12) 0.066(10) -0.053(10) -0.044(9)
C53 0.230(16) 0.181(14) 0.161(13) 0.100(11) -0.142(12) -0.131(13)
C54 0.173(14) 0.106(11) 0.129(12) 0.012(10) -0.056(11) -0.027(10)
C55 0.040(6) 0.047(6) 0.083(8) 0.006(5) -0.025(6) 0.007(5)
C56 0.103(10) 0.070(8) 0.179(13) -0.036(8) -0.094(10) 0.034(7)
C57 0.145(12) 0.107(10) 0.111(10) 0.006(8) -0.056(9) 0.052(9)
C58 0.083(10) 0.088(9) 0.195(14) 0.046(10) -0.008(10) 0.017(8)
N59 0.080(7) 0.043(5) 0.050(5) 0.001(4) -0.002(5) -0.006(5)
C60 0.086(8) 0.044(7) 0.056(7) 0.001(5) -0.018(7) 0.002(6)
C61 0.115(11) 0.052(8) 0.078(8) 0.009(6) -0.030(8) 0.005(7)
C62 0.150(13) 0.036(7) 0.078(9) 0.007(6) -0.023(9) -0.006(8)
C63 0.119(11) 0.042(7) 0.074(8) 0.011(6) -0.027(8) -0.018(7)
C64 0.087(9) 0.049(7) 0.067(7) -0.004(6) -0.006(6) -0.014(6)
N65 0.060(6) 0.047(5) 0.052(5) -0.003(4) -0.005(4) -0.005(4)
C66 0.069(7) 0.039(6) 0.060(7) 0.000(5) -0.010(6) 0.010(5)
C67 0.095(10) 0.065(9) 0.078(8) -0.007(6) -0.042(8) 0.000(7)
C68 0.087(9) 0.076(9) 0.070(8) -0.002(7) -0.030(7) 0.004(7)
C69 0.084(9) 0.070(8) 0.073(8) 0.010(7) -0.029(7) -0.017(7)
C70 0.071(8) 0.046(7) 0.068(7) 0.002(5) -0.021(6) -0.015(6)
N71 0.067(6) 0.045(5) 0.059(6) 0.013(4) -0.017(5) -0.013(4)
C72 0.068(8) 0.050(7) 0.056(7) 0.011(5) -0.007(6) 0.007(6)
C73 0.066(9) 0.065(8) 0.078(9) 0.010(7) -0.016(7) -0.005(6)
C74 0.057(8) 0.071(9) 0.099(11) 0.022(8) -0.012(8) 0.006(7)
C75 0.085(10) 0.051(7) 0.075(8) 0.005(6) 0.014(8) 0.014(7)
C76 0.072(8) 0.045(6) 0.064(7) -0.006(6) -0.007(6) -0.010(6)
N77 0.061(6) 0.037(5) 0.064(6) 0.015(4) -0.016(5) -0.013(4)
C78 0.075(9) 0.042(6) 0.075(8) 0.009(6) -0.032(7) -0.001(6)
C79 0.088(10) 0.073(9) 0.092(10) 0.014(8) -0.039(8) 0.004(7)
C80 0.138(15) 0.063(8) 0.095(10) 0.006(8) -0.075(10) -0.018(9)
C81 0.104(11) 0.057(8) 0.083(9) -0.007(6) -0.041(9) 0.005(8)
C82 0.095(9) 0.050(7) 0.061(7) -0.010(6) -0.013(7) -0.009(6)
P10 0.064(2) 0.066(2) 0.074(2) -0.0080(16) -0.0248(16) -0.0097(15)
F11 0.074(5) 0.057(4) 0.137(6) 0.001(4) -0.025(4) -0.009(3)
F12 0.054(4) 0.092(5) 0.099(5) -0.009(4) -0.026(4) -0.004(3)
F13 0.084(5) 0.068(4) 0.076(4) -0.014(3) -0.014(3) -0.006(3)
F14 0.065(5) 0.112(6) 0.124(6) 0.001(5) -0.046(4) -0.002(4)
F15 0.106(6) 0.161(8) 0.097(5) -0.055(5) -0.018(5) -0.043(5)
F16 0.107(6) 0.112(6) 0.097(5) 0.024(5) -0.040(5) -0.020(5)
P20 0.177(12) 0.135(10) 0.294(19) -0.075(11) -0.172(13) 0.041(9)
F21 0.31(3) 0.32(4) 0.25(3) -0.07(3) -0.14(3) 0.01(3)
F22 0.26(3) 0.34(3) 0.18(2) 0.01(2) -0.10(2) -0.19(3)
F23 0.19(2) 0.17(2) 0.31(3) -0.03(2) -0.14(2) 0.013(17)
F24 0.43(4) 0.40(4) 0.35(4) 0.14(3) -0.20(3) -0.33(4)
F25 0.28(3) 0.41(4) 0.30(3) -0.09(3) -0.20(3) 0.04(3)
F26 0.18(2) 0.32(3) 0.32(3) -0.24(3) -0.12(2) 0.09(2)
P30 0.218(11) 0.061(5) 0.117(7) 0.009(4) -0.102(8) -0.020(6)
F31 0.23(2) 0.136(16) 0.206(19) -0.041(14) -0.180(18) 0.062(15)
F32 0.25(3) 0.38(4) 0.35(4) -0.15(3) -0.11(3) -0.02(3)
F33 0.16(2) 0.24(3) 0.37(4) 0.20(3) -0.02(2) 0.01(2)
F34 0.26(3) 0.47(4) 0.117(17) 0.01(2) -0.09(2) -0.04(3)
F35 0.31(3) 0.084(13) 0.20(2) 0.041(13) 0.07(2) -0.096(16)
F36 0.32(3) 0.25(3) 0.25(3) 0.08(2) -0.17(3) -0.09(3)

loop_
_atom_type_symbol
_atom_type_description
_atom_type_scat_dispersion_real
_atom_type_scat_dispersion_imag
_atom_type_scat_source
C C 0.0033 0.0016 'International Tables Vol C Tables 4.2.6.8 and 6.1.1.4'
H H 0.0000 0.0000 'International Tables Vol C Tables 4.2.6.8 and 6.1.1.4'
N N 0.0061 0.0033 'International Tables Vol C Tables 4.2.6.8 and 6.1.1.4'
F F 0.0171 0.0103 'International Tables Vol C Tables 4.2.6.8 and 6.1.1.4'
P P 0.1023 0.0942 'International Tables Vol C Tables 4.2.6.8 and 6.1.1.4'
Ru Ru -1.2594 0.8363 'International Tables Vol C Tables 4.2.6.8 and 6.1.1.4'

loop_
_geom_angle_atom_site_label_1
_geom_angle_atom_site_label_2
_geom_angle_atom_site_label_3
_geom_angle
N71 Ru1 N59 93.9(3)
N71 Ru1 N65 97.6(3)
N59 Ru1 N65 78.7(4)
N71 Ru1 N77 79.7(4)
N59 Ru1 N77 95.9(3)
N65 Ru1 N77 173.9(3)
N71 Ru1 N6 170.7(3)
N59 Ru1 N6 94.1(3)
N65 Ru1 N6 88.5(3)
N77 Ru1 N6 94.9(3)
N71 Ru1 N3 92.3(3)
N59 Ru1 N3 173.3(4)
N65 Ru1 N3 98.0(3)
N77 Ru1 N3 87.6(3)
N6 Ru1 N3 79.9(3)
C14 N1 C2 119.3(8)
N1 C2 N3 124.8(9)
N1 C2 H2A 117.6
N3 C2 H2A 117.6
C4 N3 C2 115.1(8)
C4 N3 Ru1 113.2(6)
C2 N3 Ru1 131.6(7)
N3 C4 C13 123.3(8)
N3 C4 C5 117.2(8)
C13 C4 C5 119.5(9)
N6 C5 C10 123.2(8)
N6 C5 C4 116.9(9)
C10 C5 C4 119.9(8)
C7 N6 C5 113.2(9)
C7 N6 Ru1 134.5(7)
C5 N6 Ru1 112.2(6)
N8 C7 N6 128.1(9)
N8 C7 H7A 116.0
N6 C7 H7A 116.0
C7 N8 C9 118.9(9)
N8 C9 C10 119.7(9)
N8 C9 C26 122.8(9)
C10 C9 C26 117.4(9)
C5 C10 C11 121.7(8)
C5 C10 C9 116.7(8)
C11 C10 C9 121.6(9)
C24 C11 C10 120.8(8)
C24 C11 C12 120.9(8)
C10 C11 C12 118.3(9)
C11 C12 C13 120.1(8)
C11 C12 C21 119.2(9)
C13 C12 C21 120.7(8)
C4 C13 C14 117.3(9)
C4 C13 C12 120.6(8)
C14 C13 C12 122.1(8)
N1 C14 C13 120.1(9)
N1 C14 C15 121.5(8)
C13 C14 C15 118.4(9)
C16 C15 C20 120.6(8)
C16 C15 C14 120.3(9)
C20 C15 C14 119.1(8)
C15 C16 C17 121.3(9)
C15 C16 H16A 119.4
C17 C16 H16A 119.4
C18 C17 C16 117.7(9)
C18 C17 C55 120.6(9)
C16 C17 C55 121.6(9)
C17 C18 C19 124.7(9)
C17 C18 H18A 117.7
C19 C18 H18A 117.7
C18 C19 C20 116.1(9)
C18 C19 C36 123.5(9)
C20 C19 C36 120.2(8)
C15 C20 C19 119.6(8)
C15 C20 C21 121.9(8)
C19 C20 C21 118.5(9)
C22 C21 C12 120.9(8)
C22 C21 C20 121.2(8)
C12 C21 C20 117.8(9)
C21 C22 C35 122.0(8)
C21 C22 C23 121.1(8)
C35 C22 C23 116.9(9)
C32 C23 C24 121.0(9)
C32 C23 C22 121.6(8)
C24 C23 C22 117.5(9)
C11 C24 C23 120.4(8)
C11 C24 C25 119.4(8)
C23 C24 C25 120.2(9)
C30 C25 C26 119.3(8)
C30 C25 C24 120.1(9)
C26 C25 C24 120.6(9)
C25 C26 C27 120.2(9)
C25 C26 C9 120.1(8)
C27 C26 C9 119.7(9)
C28 C27 C26 120.4(9)
C28 C27 H27A 119.8
C26 C27 H27A 119.8
C27 C28 C29 118.4(9)
C27 C28 C43 119.8(10)
C29 C28 C43 121.8(10)
C30 C29 C28 122.6(10)
C30 C29 H29A 118.7
C28 C29 H29A 118.7
C29 C30 C25 119.0(9)
C29 C30 C31 121.0(9)
C25 C30 C31 119.9(8)
C42 C31 C32 118.2(9)
C42 C31 C30 123.3(9)
C32 C31 C30 118.4(9)
C23 C32 C33 120.3(8)
C23 C32 C31 120.1(8)
C33 C32 C31 119.6(9)
C40 C33 C32 118.2(9)
C40 C33 C34 122.4(9)
C32 C33 C34 119.3(9)
C35 C34 C39 118.9(9)
C35 C34 C33 119.9(9)
C39 C34 C33 121.2(10)
C34 C35 C36 119.8(9)
C34 C35 C22 121.9(9)
C36 C35 C22 118.3(9)
C37 C36 C35 118.0(9)
C37 C36 C19 122.4(9)
C35 C36 C19 119.6(9)
C38 C37 C36 123.3(10)
C38 C37 H37A 118.3
C36 C37 H37A 118.3
C37 C38 C39 118.1(9)
C37 C38 C51 121.3(10)
C39 C38 C51 120.6(10)
C38 C39 C34 121.8(10)
C38 C39 H39A 119.1
C34 C39 H39A 119.1
C41 C40 C33 122.9(10)
C41 C40 H40A 118.5
C33 C40 H40A 118.5
C40 C41 C42 118.1(10)
C40 C41 C47 120.6(10)
C42 C41 C47 121.2(9)
C31 C42 C41 123.0(9)
C31 C42 H42A 118.5
C41 C42 H42A 118.5
C46 C43 C45 114.5(14)
C46 C43 C44 99.9(14)
C45 C43 C44 107.8(13)
C46 C43 C28 111.6(10)
C45 C43 C28 109.6(10)
C44 C43 C28 113.2(10)
C43 C44 H44A 109.5
C43 C44 H44B 109.5
H44A C44 H44B 109.5
C43 C44 H44C 109.5
H44A C44 H44C 109.5
H44B C44 H44C 109.5
C43 C45 H45A 109.5
C43 C45 H45B 109.5
H45A C45 H45B 109.5
C43 C45 H45C 109.5
H45A C45 H45C 109.5
H45B C45 H45C 109.5
C43 C46 H46A 109.5
C43 C46 H46B 109.5
H46A C46 H46B 109.5
C43 C46 H46C 109.5
H46A C46 H46C 109.5
H46B C46 H46C 109.5
C49 C47 C50 105.7(11)
C49 C47 C41 109.3(9)
C50 C47 C41 110.7(10)
C49 C47 C48 112.8(12)
C50 C47 C48 107.3(10)
C41 C47 C48 110.9(10)
C47 C48 H48A 109.5
C47 C48 H48B 109.5
H48A C48 H48B 109.5
C47 C48 H48C 109.5
H48A C48 H48C 109.5
H48B C48 H48C 109.5
C47 C49 H49A 109.5
C47 C49 H49B 109.5
H49A C49 H49B 109.5
C47 C49 H49C 109.5
H49A C49 H49C 109.5
H49B C49 H49C 109.5
C47 C50 H50A 109.5
C47 C50 H50B 109.5
H50A C50 H50B 109.5
C47 C50 H50C 109.5
H50A C50 H50C 109.5
H50B C50 H50C 109.5
C53 C51 C52 117.4(13)
C53 C51 C54 106.8(13)
C52 C51 C54 99.0(14)
C53 C51 C38 108.7(12)
C52 C51 C38 113.5(10)
C54 C51 C38 110.8(11)
C51 C52 H52A 109.5
C51 C52 H52B 109.5
H52A C52 H52B 109.5
C51 C52 H52C 109.5
H52A C52 H52C 109.5
H52B C52 H52C 109.5
C51 C53 H53A 109.5
C51 C53 H53B 109.5
H53A C53 H53B 109.5
C51 C53 H53C 109.5
H53A C53 H53C 109.5
H53B C53 H53C 109.5
C51 C54 H54A 109.5
C51 C54 H54B 109.5
H54A C54 H54B 109.5
C51 C54 H54C 109.5
H54A C54 H54C 109.5
H54B C54 H54C 109.5
C56 C55 C17 108.1(8)
C56 C55 C58 112.3(12)
C17 C55 C58 110.7(9)
C56 C55 C57 109.6(11)
C17 C55 C57 112.9(10)
C58 C55 C57 103.2(11)
C55 C56 H56A 109.5
C55 C56 H56B 109.5
H56A C56 H56B 109.5
C55 C56 H56C 109.5
H56A C56 H56C 109.5
H56B C56 H56C 109.5
C55 C57 H57A 109.5
C55 C57 H57B 109.5
H57A C57 H57B 109.5
C55 C57 H57C 109.5
H57A C57 H57C 109.5
H57B C57 H57C 109.5
C55 C58 H58A 109.5
C55 C58 H58B 109.5
H58A C58 H58B 109.5
C55 C58 H58C 109.5
H58A C58 H58C 109.5
H58B C58 H58C 109.5
C60 N59 C64 119.3(9)
C60 N59 Ru1 115.3(7)
C64 N59 Ru1 125.3(8)
N59 C60 C61 120.0(11)
N59 C60 C66 115.6(9)
C61 C60 C66 124.3(12)
C62 C61 C60 119.6(13)
C62 C61 H61A 120.2
C60 C61 H61A 120.2
C63 C62 C61 120.9(12)
C63 C62 H62A 119.5
C61 C62 H62A 119.5
C62 C63 C64 119.3(12)
C62 C63 H63A 120.4
C64 C63 H63A 120.4
N59 C64 C63 121.0(12)
N59 C64 H64A 119.5
C63 C64 H64A 119.5
C70 N65 C66 116.9(9)
C70 N65 Ru1 127.6(7)
C66 N65 Ru1 115.6(7)
C67 C66 N65 121.6(10)
C67 C66 C60 124.7(10)
N65 C66 C60 113.6(10)
C68 C67 C66 120.3(11)
C68 C67 H67A 119.8
C66 C67 H67A 119.8
C67 C68 C69 118.1(12)
C67 C68 H68A 121.0
C69 C68 H68A 121.0
C70 C69 C68 119.3(11)
C70 C69 H69A 120.4
C68 C69 H69A 120.4
N65 C70 C69 123.7(11)
N65 C70 H70A 118.1
C69 C70 H70A 118.1
C76 N71 C72 118.5(10)
C76 N71 Ru1 126.3(8)
C72 N71 Ru1 114.6(7)
N71 C72 C73 121.5(11)
N71 C72 C78 115.0(10)
C73 C72 C78 123.6(12)
C74 C73 C72 119.6(12)
C74 C73 H73A 120.2
C72 C73 H73A 120.2
C73 C74 C75 120.1(12)
C73 C74 H74A 119.9
C75 C74 H74A 119.9
C74 C75 C76 118.5(12)
C74 C75 H75A 120.8
C76 C75 H75A 120.8
N71 C76 C75 121.8(11)
N71 C76 H76A 119.1
C75 C76 H76A 119.1
C82 N77 C78 117.9(10)
C82 N77 Ru1 127.2(8)
C78 N77 Ru1 114.9(7)
N77 C78 C79 121.0(11)
N77 C78 C72 115.4(10)
C79 C78 C72 123.6(12)
C80 C79 C78 117.1(13)
C80 C79 H79A 121.4
C78 C79 H79A 121.4
C81 C80 C79 120.9(13)
C81 C80 H80A 119.6
C79 C80 H80A 119.6
C80 C81 C82 119.9(12)
C80 C81 H81A 120.0
C82 C81 H81A 120.0
N77 C82 C81 123.1(12)
N77 C82 H82A 118.4
C81 C82 H82A 118.4
F15 P10 F16 88.9(5)
F15 P10 F12 91.5(4)
F16 P10 F12 90.5(4)
F15 P10 F13 177.8(5)
F16 P10 F13 89.7(4)
F12 P10 F13 90.2(4)
F15 P10 F14 90.0(4)
F16 P10 F14 89.6(4)
F12 P10 F14 178.5(4)
F13 P10 F14 88.3(4)
F15 P10 F11 91.8(4)
F16 P10 F11 179.1(5)
F12 P10 F11 90.1(4)
F13 P10 F11 89.5(4)
F14 P10 F11 89.8(4)
F22 P20 F25 93.2(7)
F22 P20 F26 91.1(7)
F25 P20 F26 88.7(7)
F22 P20 F23 91.6(7)
F25 P20 F23 174.9(8)
F26 P20 F23 89.7(6)
F22 P20 F21 90.5(7)
F25 P20 F21 91.7(7)
F26 P20 F21 178.4(8)
F23 P20 F21 89.8(6)
F22 P20 F24 178.4(8)
F25 P20 F24 88.4(7)
F26 P20 F24 88.9(7)
F23 P20 F24 86.8(7)
F21 P20 F24 89.5(7)
F32 P30 F35 94.8(7)
F32 P30 F36 91.5(7)
F35 P30 F36 88.4(7)
F32 P30 F33 91.4(7)
F35 P30 F33 173.4(8)
F36 P30 F33 89.0(6)
F32 P30 F31 90.3(6)
F35 P30 F31 92.3(6)
F36 P30 F31 178.0(8)
F33 P30 F31 90.0(6)
F32 P30 F34 176.7(8)
F35 P30 F34 88.4(7)
F36 P30 F34 88.7(6)
F33 P30 F34 85.4(6)
F31 P30 F34 89.5(6)

loop_
_geom_bond_atom_site_label_1
_geom_bond_atom_site_label_2
_geom_bond_distance
Ru1 N71 2.044(9)
Ru1 N59 2.045(8)
Ru1 N65 2.059(8)
Ru1 N77 2.059(9)
Ru1 N6 2.064(8)
Ru1 N3 2.069(7)
N1 C14 1.327(12)
N1 C2 1.339(12)
C2 N3 1.378(12)
C2 H2A 0.9500
N3 C4 1.345(11)
C4 C13 1.384(13)
C4 C5 1.414(13)
C5 N6 1.380(11)
C5 C10 1.385(13)
N6 C7 1.367(13)
C7 N8 1.297(13)
C7 H7A 0.9500
N8 C9 1.342(12)
C9 C10 1.435(13)
C9 C26 1.452(13)
C10 C11 1.403(12)
C11 C24 1.391(13)
C11 C12 1.408(12)
C12 C13 1.415(12)
C12 C21 1.421(12)
C13 C14 1.413(13)
C14 C15 1.466(12)
C15 C16 1.381(13)
C15 C20 1.412(13)
C16 C17 1.395(13)
C16 H16A 0.9500
C17 C18 1.362(13)
C17 C55 1.516(13)
C18 C19 1.419(13)
C18 H18A 0.9500
C19 C20 1.421(13)
C19 C36 1.446(14)
C20 C21 1.453(13)
C21 C22 1.354(12)
C22 C35 1.439(12)
C22 C23 1.456(13)
C23 C32 1.411(13)
C23 C24 1.426(13)
C24 C25 1.444(12)
C25 C30 1.405(13)
C25 C26 1.403(13)
C26 C27 1.411(13)
C27 C28 1.387(14)
C27 H27A 0.9500
C28 C29 1.395(14)
C28 C43 1.517(14)
C29 C30 1.388(13)
C29 H29A 0.9500
C30 C31 1.486(13)
C31 C42 1.373(13)
C31 C32 1.449(13)
C32 C33 1.412(13)
C33 C40 1.395(14)
C33 C34 1.458(14)
C34 C35 1.401(14)
C34 C39 1.421(14)
C35 C36 1.438(13)
C36 C37 1.403(13)
C37 C38 1.373(14)
C37 H37A 0.9500
C38 C39 1.398(15)
C38 C51 1.535(15)
C39 H39A 0.9500
C40 C41 1.382(14)
C40 H40A 0.9500
C41 C42 1.386(13)
C41 C47 1.536(14)
C42 H42A 0.9500
C43 C46 1.483(19)
C43 C45 1.479(18)
C43 C44 1.488(18)
C44 H44A 0.9800
C44 H44B 0.9800
C44 H44C 0.9800
C45 H45A 0.9800
C45 H45B 0.9800
C45 H45C 0.9800
C46 H46A 0.9800
C46 H46B 0.9800
C46 H46C 0.9800
C47 C49 1.499(16)
C47 C50 1.527(16)
C47 C48 1.540(16)
C48 H48A 0.9800
C48 H48B 0.9800
C48 H48C 0.9800
C49 H49A 0.9800
C49 H49B 0.9800
C49 H49C 0.9800
C50 H50A 0.9800
C50 H50B 0.9800
C50 H50C 0.9800
C51 C53 1.416(19)
C51 C52 1.468(18)
C51 C54 1.53(2)
C52 H52A 0.9800
C52 H52B 0.9800
C52 H52C 0.9800
C53 H53A 0.9800
C53 H53B 0.9800
C53 H53C 0.9800
C54 H54A 0.9800
C54 H54B 0.9800
C54 H54C 0.9800
C55 C56 1.470(16)
C55 C58 1.521(16)
C55 C57 1.524(16)
C56 H56A 0.9800
C56 H56B 0.9800
C56 H56C 0.9800
C57 H57A 0.9800
C57 H57B 0.9800
C57 H57C 0.9800
C58 H58A 0.9800
C58 H58B 0.9800
C58 H58C 0.9800
N59 C60 1.360(14)
N59 C64 1.372(13)
C60 C61 1.405(15)
C60 C66 1.466(15)
C61 C62 1.367(17)
C61 H61A 0.9500
C62 C63 1.347(18)
C62 H62A 0.9500
C63 C64 1.395(16)
C63 H63A 0.9500
C64 H64A 0.9500
N65 C70 1.334(12)
N65 C66 1.368(12)
C66 C67 1.364(15)
C67 C68 1.358(16)
C67 H67A 0.9500
C68 C69 1.390(15)
C68 H68A 0.9500
C69 C70 1.346(15)
C69 H69A 0.9500
C70 H70A 0.9500
N71 C76 1.349(13)
N71 C72 1.373(14)
C72 C73 1.385(15)
C72 C78 1.466(15)
C73 C74 1.361(16)
C73 H73A 0.9500
C74 C75 1.387(17)
C74 H74A 0.9500
C75 C76 1.400(15)
C75 H75A 0.9500
C76 H76A 0.9500
N77 C82 1.338(13)
N77 C78 1.350(13)
C78 C79 1.416(16)
C79 C80 1.385(18)
C79 H79A 0.9500
C80 C81 1.321(18)
C80 H80A 0.9500
C81 C82 1.352(16)
C81 H81A 0.9500
C82 H82A 0.9500
P10 F15 1.559(7)
P10 F16 1.576(7)
P10 F12 1.580(7)
P10 F13 1.595(6)
P10 F14 1.596(7)
P10 F11 1.600(7)
P20 F22 1.556(10)
P20 F25 1.559(10)
P20 F26 1.568(10)
P20 F23 1.593(10)
P20 F21 1.603(10)
P20 F24 1.614(10)
P30 F32 1.549(10)
P30 F35 1.553(10)
P30 F36 1.570(10)
P30 F33 1.601(10)
P30 F31 1.607(9)
P30 F34 1.618(10)

loop_
_geom_torsion_atom_site_label_1
_geom_torsion_atom_site_label_2
_geom_torsion_atom_site_label_3
_geom_torsion_atom_site_label_4
_geom_torsion
C14 N1 C2 N3 -0.7(15)
N1 C2 N3 C4 -1.9(14)
N1 C2 N3 Ru1 174.7(7)
N71 Ru1 N3 C4 168.7(7)
N59 Ru1 N3 C4 -33(3)
N65 Ru1 N3 C4 -93.4(7)
N77 Ru1 N3 C4 89.1(7)
N6 Ru1 N3 C4 -6.3(6)
N71 Ru1 N3 C2 -8.0(9)
N59 Ru1 N3 C2 150(3)
N65 Ru1 N3 C2 90.0(9)
N77 Ru1 N3 C2 -87.6(9)
N6 Ru1 N3 C2 177.0(9)
C2 N3 C4 C13 2.4(13)
Ru1 N3 C4 C13 -174.9(7)
C2 N3 C4 C5 -177.0(8)
Ru1 N3 C4 C5 5.8(11)
N3 C4 C5 N6 -0.7(13)
C13 C4 C5 N6 180.0(8)
N3 C4 C5 C10 179.7(8)
C13 C4 C5 C10 0.4(14)
C10 C5 N6 C7 -4.5(13)
C4 C5 N6 C7 175.9(9)
C10 C5 N6 Ru1 174.8(7)
C4 C5 N6 Ru1 -4.8(10)
N71 Ru1 N6 C7 152.4(18)
N59 Ru1 N6 C7 2.0(10)
N65 Ru1 N6 C7 -76.6(10)
N77 Ru1 N6 C7 98.3(10)
N3 Ru1 N6 C7 -175.0(10)
N71 Ru1 N6 C5 -27(2)
N59 Ru1 N6 C5 -177.1(7)
N65 Ru1 N6 C5 104.3(6)
N77 Ru1 N6 C5 -80.8(6)
N3 Ru1 N6 C5 5.9(6)
C5 N6 C7 N8 3.4(16)
Ru1 N6 C7 N8 -175.7(8)
N6 C7 N8 C9 -0.8(17)
C7 N8 C9 C10 -1.0(14)
C7 N8 C9 C26 176.2(9)
N6 C5 C10 C11 -179.0(8)
C4 C5 C10 C11 0.5(14)
N6 C5 C10 C9 3.2(14)
C4 C5 C10 C9 -177.3(9)
N8 C9 C10 C5 -0.2(13)
C26 C9 C10 C5 -177.5(8)
N8 C9 C10 C11 -178.0(8)
C26 C9 C10 C11 4.7(14)
C5 C10 C11 C24 -179.3(8)
C9 C10 C11 C24 -1.6(14)
C5 C10 C11 C12 -0.9(14)
C9 C10 C11 C12 176.8(8)
C24 C11 C12 C13 178.8(8)
C10 C11 C12 C13 0.5(13)
C24 C11 C12 C21 -1.2(13)
C10 C11 C12 C21 -179.5(8)
N3 C4 C13 C14 -0.3(14)
C5 C4 C13 C14 179.0(8)
N3 C4 C13 C12 179.9(8)
C5 C4 C13 C12 -0.8(13)
C11 C12 C13 C4 0.4(13)
C21 C12 C13 C4 -179.6(8)
C11 C12 C13 C14 -179.4(9)
C21 C12 C13 C14 0.6(13)
C2 N1 C14 C13 2.9(14)
C2 N1 C14 C15 -177.9(8)
C4 C13 C14 N1 -2.5(13)
C12 C13 C14 N1 177.4(8)
C4 C13 C14 C15 178.4(8)
C12 C13 C14 C15 -1.8(13)
N1 C14 C15 C16 1.7(14)
C13 C14 C15 C16 -179.1(9)
N1 C14 C15 C20 -177.5(8)
C13 C14 C15 C20 1.7(13)
C20 C15 C16 C17 -0.1(14)
C14 C15 C16 C17 -179.2(8)
C15 C16 C17 C18 -0.8(14)
C15 C16 C17 C55 176.2(9)
C16 C17 C18 C19 0.9(14)
C55 C17 C18 C19 -176.2(9)
C17 C18 C19 C20 0.0(14)
C17 C18 C19 C36 174.9(9)
C16 C15 C20 C19 0.9(13)
C14 C15 C20 C19 -179.9(8)
C16 C15 C20 C21 -179.6(9)
C14 C15 C20 C21 -0.4(13)
C18 C19 C20 C15 -0.9(13)
C36 C19 C20 C15 -176.0(8)
C18 C19 C20 C21 179.6(8)
C36 C19 C20 C21 4.5(13)
C11 C12 C21 C22 2.6(13)
C13 C12 C21 C22 -177.5(8)
C11 C12 C21 C20 -179.3(8)
C13 C12 C21 C20 0.7(13)
C15 C20 C21 C22 177.4(8)
C19 C20 C21 C22 -3.1(13)
C15 C20 C21 C12 -0.8(13)
C19 C20 C21 C12 178.7(8)
C12 C21 C22 C35 177.1(8)
C20 C21 C22 C35 -1.0(14)
C12 C21 C22 C23 -1.5(14)
C20 C21 C22 C23 -179.7(8)
C21 C22 C23 C32 179.3(8)
C35 C22 C23 C32 0.5(13)
C21 C22 C23 C24 -0.8(13)
C35 C22 C23 C24 -179.5(8)
C10 C11 C24 C23 177.2(8)
C12 C11 C24 C23 -1.1(13)
C10 C11 C24 C25 -2.4(13)
C12 C11 C24 C25 179.3(8)
C32 C23 C24 C11 -178.0(8)
C22 C23 C24 C11 2.1(13)
C32 C23 C24 C25 1.6(13)
C22 C23 C24 C25 -178.4(8)
C11 C24 C25 C30 -177.5(8)
C23 C24 C25 C30 3.0(13)
C11 C24 C25 C26 3.1(13)
C23 C24 C25 C26 -176.4(8)
C30 C25 C26 C27 2.1(14)
C24 C25 C26 C27 -178.5(9)
C30 C25 C26 C9 -179.3(8)
C24 C25 C26 C9 0.1(14)
N8 C9 C26 C25 178.9(9)
C10 C9 C26 C25 -3.8(13)
N8 C9 C26 C27 -2.5(14)
C10 C9 C26 C27 174.7(9)
C25 C26 C27 C28 -0.6(14)
C9 C26 C27 C28 -179.1(9)
C26 C27 C28 C29 -0.2(14)
C26 C27 C28 C43 178.2(9)
C27 C28 C29 C30 -0.5(15)
C43 C28 C29 C30 -179.0(10)
C28 C29 C30 C25 2.1(15)
C28 C29 C30 C31 -174.6(8)
C26 C25 C30 C29 -2.8(14)
C24 C25 C30 C29 177.8(9)
C26 C25 C30 C31 173.9(8)
C24 C25 C30 C31 -5.5(13)
C29 C30 C31 C42 0.8(14)
C25 C30 C31 C42 -175.9(9)
C29 C30 C31 C32 -179.7(9)
C25 C30 C31 C32 3.6(13)
C24 C23 C32 C33 176.2(8)
C22 C23 C32 C33 -3.8(14)
C24 C23 C32 C31 -3.4(13)
C22 C23 C32 C31 176.5(8)
C42 C31 C32 C23 -179.7(8)
C30 C31 C32 C23 0.8(13)
C42 C31 C32 C33 0.7(13)
C30 C31 C32 C33 -178.8(8)
C23 C32 C33 C40 -179.3(9)
C31 C32 C33 C40 0.4(14)
C23 C32 C33 C34 3.9(14)
C31 C32 C33 C34 -176.5(9)
C40 C33 C34 C35 -177.4(9)
C32 C33 C34 C35 -0.7(14)
C40 C33 C34 C39 2.7(15)
C32 C33 C34 C39 179.4(9)
C39 C34 C35 C36 -2.4(14)
C33 C34 C35 C36 177.7(9)
C39 C34 C35 C22 177.2(9)
C33 C34 C35 C22 -2.7(14)
C21 C22 C35 C34 -176.0(9)
C23 C22 C35 C34 2.7(13)
C21 C22 C35 C36 3.6(14)
C23 C22 C35 C36 -177.6(9)
C34 C35 C36 C37 -0.1(14)
C22 C35 C36 C37 -179.7(9)
C34 C35 C36 C19 177.5(9)
C22 C35 C36 C19 -2.1(14)
C18 C19 C36 C37 0.8(15)
C20 C19 C36 C37 175.6(9)
C18 C19 C36 C35 -176.6(9)
C20 C19 C36 C35 -1.9(14)
C35 C36 C37 C38 2.8(16)
C19 C36 C37 C38 -174.8(10)
C36 C37 C38 C39 -2.7(17)
C36 C37 C38 C51 175.5(11)
C37 C38 C39 C34 0.0(17)
C51 C38 C39 C34 -178.2(11)
C35 C34 C39 C38 2.5(16)
C33 C34 C39 C38 -177.6(10)
C32 C33 C40 C41 -0.3(15)
C34 C33 C40 C41 176.4(9)
C33 C40 C41 C42 -0.8(15)
C33 C40 C41 C47 -177.4(9)
C32 C31 C42 C41 -1.9(14)
C30 C31 C42 C41 177.6(9)
C40 C41 C42 C31 1.9(14)
C47 C41 C42 C31 178.6(9)
C27 C28 C43 C46 134.1(14)
C29 C28 C43 C46 -47.5(17)
C27 C28 C43 C45 -98.0(14)
C29 C28 C43 C45 80.4(15)
C27 C28 C43 C44 22.3(17)
C29 C28 C43 C44 -159.3(13)
C40 C41 C47 C49 84.7(13)
C42 C41 C47 C49 -91.9(13)
C40 C41 C47 C50 -31.3(14)
C42 C41 C47 C50 152.1(10)
C40 C41 C47 C48 -150.3(11)
C42 C41 C47 C48 33.1(14)
C37 C38 C51 C53 75.3(17)
C39 C38 C51 C53 -106.5(16)
C37 C38 C51 C52 -152.2(13)
C39 C38 C51 C52 26.0(18)
C37 C38 C51 C54 -41.8(17)
C39 C38 C51 C54 136.4(13)
C18 C17 C55 C56 91.5(13)
C16 C17 C55 C56 -85.5(12)
C18 C17 C55 C58 -145.1(12)
C16 C17 C55 C58 37.9(15)
C18 C17 C55 C57 -30.0(14)
C16 C17 C55 C57 153.0(11)
N71 Ru1 N59 C60 105.8(8)
N65 Ru1 N59 C60 8.9(7)
N77 Ru1 N59 C60 -174.2(7)
N6 Ru1 N59 C60 -78.8(8)
N3 Ru1 N59 C60 -52(3)
N71 Ru1 N59 C64 -78.6(9)
N65 Ru1 N59 C64 -175.6(9)
N77 Ru1 N59 C64 1.4(9)
N6 Ru1 N59 C64 96.8(8)
N3 Ru1 N59 C64 123(3)
C64 N59 C60 C61 0.3(15)
Ru1 N59 C60 C61 176.1(8)
C64 N59 C60 C66 177.2(9)
Ru1 N59 C60 C66 -6.9(12)
N59 C60 C61 C62 0.1(17)
C66 C60 C61 C62 -176.6(11)
C60 C61 C62 C63 0(2)
C61 C62 C63 C64 -1(2)
C60 N59 C64 C63 -0.9(16)
Ru1 N59 C64 C63 -176.3(8)
C62 C63 C64 N59 1.2(18)
N71 Ru1 N65 C70 79.1(9)
N59 Ru1 N65 C70 171.6(9)
N77 Ru1 N65 C70 142(3)
N6 Ru1 N65 C70 -93.9(8)
N3 Ru1 N65 C70 -14.3(9)
N71 Ru1 N65 C66 -102.2(7)
N59 Ru1 N65 C66 -9.6(7)
N77 Ru1 N65 C66 -39(3)
N6 Ru1 N65 C66 84.9(7)
N3 Ru1 N65 C66 164.4(7)
C70 N65 C66 C67 4.7(14)
Ru1 N65 C66 C67 -174.2(8)
C70 N65 C66 C60 -172.3(9)
Ru1 N65 C66 C60 8.8(11)
N59 C60 C66 C67 -178.2(10)
C61 C60 C66 C67 -1.4(18)
N59 C60 C66 N65 -1.2(13)
C61 C60 C66 N65 175.6(10)
N65 C66 C67 C68 -2.5(17)
C60 C66 C67 C68 174.2(11)
C66 C67 C68 C69 -1.1(18)
C67 C68 C69 C70 2.3(18)
C66 N65 C70 C69 -3.5(15)
Ru1 N65 C70 C69 175.2(8)
C68 C69 C70 N65 0.1(18)
N59 Ru1 N71 C76 -88.1(8)
N65 Ru1 N71 C76 -8.9(8)
N77 Ru1 N71 C76 176.6(8)
N6 Ru1 N71 C76 122(2)
N3 Ru1 N71 C76 89.4(8)
N59 Ru1 N71 C72 101.2(7)
N65 Ru1 N71 C72 -179.7(6)
N77 Ru1 N71 C72 5.9(6)
N6 Ru1 N71 C72 -49(2)
N3 Ru1 N71 C72 -81.3(7)
C76 N71 C72 C73 1.6(14)
Ru1 N71 C72 C73 173.1(8)
C76 N71 C72 C78 -178.6(8)
Ru1 N71 C72 C78 -7.1(11)
N71 C72 C73 C74 -1.9(16)
C78 C72 C73 C74 178.4(10)
C72 C73 C74 C75 1.5(17)
C73 C74 C75 C76 -0.8(17)
C72 N71 C76 C75 -0.9(14)
Ru1 N71 C76 C75 -171.3(7)
C74 C75 C76 N71 0.5(16)
N71 Ru1 N77 C82 175.4(8)
N59 Ru1 N77 C82 82.4(8)
N65 Ru1 N77 C82 112(3)
N6 Ru1 N77 C82 -12.2(8)
N3 Ru1 N77 C82 -91.9(8)
N71 Ru1 N77 C78 -3.6(6)
N59 Ru1 N77 C78 -96.6(7)
N65 Ru1 N77 C78 -67(3)
N6 Ru1 N77 C78 168.8(6)
N3 Ru1 N77 C78 89.1(7)
C82 N77 C78 C79 0.6(14)
Ru1 N77 C78 C79 179.7(8)
C82 N77 C78 C72 -178.2(9)
Ru1 N77 C78 C72 0.9(11)
N71 C72 C78 N77 4.1(13)
C73 C72 C78 N77 -176.1(9)
N71 C72 C78 C79 -174.7(9)
C73 C72 C78 C79 5.1(16)
N77 C78 C79 C80 -1.0(16)
C72 C78 C79 C80 177.8(10)
C78 C79 C80 C81 0.5(18)
C79 C80 C81 C82 0.4(19)
C78 N77 C82 C81 0.2(15)
Ru1 N77 C82 C81 -178.7(8)
C80 C81 C82 N77 -0.7(18)
